data_4327278
loop_
_publ_author_name
'Matthew J. Belousoff'
'Martin B. Duriska'
'Bim Graham'
'Stuart R. Batten'
'Boujemaa Moubaraki'
'Keith S. Murray'
'Leone Spiccia'

_publ_contact_author_address
;School of Chemistry
Wellington Rd
Clayton
Victoria, Australia, 3800
;
_publ_contact_author_email leone.spiccia@sci.monash.edu.au
_publ_contact_author_fax +610399054597
_publ_contact_author_name 'Leone Spiccia'
_publ_contact_author_phone +610399054526
_publ_section_title
;
 Synthesis, X-ray Crystal Structures, Magnetism, and Phosphate Ester
 Cleavage Properties of Copper(II) Complexes of N-Substituted Derivatives
 of 1,4,7-Triazacyclononane
;
_journal_name_full 'Inorganic Chemistry'
_journal_page_first 3746
_journal_page_last 3755
_journal_paper_doi 10.1021/ic051983+
_journal_volume 45
_journal_year 2006
_chemical_formula_moiety 'C8 H14 Cl2 N2 O2'
_chemical_formula_sum 'C4 H7 Cl N O'
_chemical_formula_weight 120.56
_chemical_name_common N,N'-bis(2-chloroacetyl)-N,N'-dimethylethylenediamine
_chemical_name_systematic
;
 N,N'-bis(2-chloroacetyl)-N,N'-dimethylethylenediamine
;
_space_group_IT_number 61
_symmetry_cell_setting orthorhombic
_symmetry_space_group_name_Hall '-P 2ac 2ab'
_symmetry_space_group_name_H-M 'P b c a'
_atom_sites_solution_hydrogens geom
_atom_sites_solution_primary direct
_atom_sites_solution_secondary difmap
_audit_creation_method SHELXL-97
_cell_angle_alpha 90.00
_cell_angle_beta 90.00
_cell_angle_gamma 90.00
_cell_formula_units_Z 8
_cell_length_a 9.975(2)
_cell_length_b 8.0632(16)
_cell_length_c 13.679(3)
_cell_measurement_reflns_used 15798
_cell_measurement_temperature 173(2)
_cell_measurement_theta_max 25
_cell_measurement_theta_min 4
_cell_volume 1100.2(4)
_computing_cell_refinement 'HKL Scalepack (Otwinoswski & Minor, 1997)'
_computing_data_collection 'Collect (Nonius, 2000)'
_computing_data_reduction 'HKL Denzo (Otwinoswski & Minor, 1997)'
_computing_molecular_graphics X-Seed
_computing_publication_material 'WinGX (Farrugia, 1999)'
_computing_structure_refinement 'SHELXL-97 (Sheldrick, 1997)'
_computing_structure_solution 'SHELXS-97 (Sheldrick, 1990)'
_diffrn_ambient_temperature 173(2)
_diffrn_measured_fraction_theta_full 0.997
_diffrn_measured_fraction_theta_max 0.991
_diffrn_measurement_device_type 'Nonius Kappa CCD'
_diffrn_measurement_method 'non-profiled omega/phi/2theta scans'
_diffrn_radiation_monochromator graphite
_diffrn_radiation_source 'fine-focus sealed tube'
_diffrn_radiation_type MoK\a
_diffrn_radiation_wavelength 0.71073
_diffrn_reflns_av_R_equivalents 0.0865
_diffrn_reflns_av_sigmaI/netI 0.0538
_diffrn_reflns_limit_h_max 13
_diffrn_reflns_limit_h_min -13
_diffrn_reflns_limit_k_max 9
_diffrn_reflns_limit_k_min -10
_diffrn_reflns_limit_l_max 17
_diffrn_reflns_limit_l_min -17
_diffrn_reflns_number 15798
_diffrn_reflns_theta_full 27.50
_diffrn_reflns_theta_max 27.88
_diffrn_reflns_theta_min 4.09
_exptl_absorpt_coefficient_mu 0.567
_exptl_absorpt_correction_type none
_exptl_crystal_colour Colourless
_exptl_crystal_density_diffrn 1.456
_exptl_crystal_description 'Rectangular Prism'
_exptl_crystal_F_000 504
_exptl_crystal_size_max 0.3
_exptl_crystal_size_mid 0.2
_exptl_crystal_size_min 0.2
_refine_diff_density_max 0.319
_refine_diff_density_min -0.373
_refine_diff_density_rms 0.076
_refine_ls_extinction_method none
_refine_ls_goodness_of_fit_ref 1.058
_refine_ls_hydrogen_treatment mixed
_refine_ls_matrix_type full
_refine_ls_number_parameters 92
_refine_ls_number_reflns 1299
_refine_ls_number_restraints 0
_refine_ls_restrained_S_all 1.058
_refine_ls_R_factor_all 0.0843
_refine_ls_R_factor_gt 0.0464
_refine_ls_shift/su_max 0.001
_refine_ls_shift/su_mean 0.000
_refine_ls_structure_factor_coef Fsqd
_refine_ls_weighting_details 'calc w=1/[\s^2^(Fo^2^)+(0.0336P)^2^+0.8000P] where P=(Fo^2^+2Fc^2^)/3'
_refine_ls_weighting_scheme calc
_refine_ls_wR_factor_gt 0.0797
_refine_ls_wR_factor_ref 0.0932
_reflns_number_gt 892
_reflns_number_total 1299
_reflns_threshold_expression >2sigma(I)
_cod_data_source_file ic0519832Bsi20051117_102848_2.cif
_cod_data_source_block bis-(chloroacetamide)
_cod_database_code 4327278

loop_
_symmetry_equiv_pos_as_xyz
'x, y, z'
'-x+1/2, -y, z+1/2'
'x+1/2, -y+1/2, -z'
'-x, y+1/2, -z+1/2'
'-x, -y, -z'
'x-1/2, y, -z-1/2'
'-x-1/2, y-1/2, z'
'x, -y-1/2, z-1/2'

loop_
_atom_site_label
_atom_site_type_symbol
_atom_site_fract_x
_atom_site_fract_y
_atom_site_fract_z
_atom_site_U_iso_or_equiv
_atom_site_adp_type
_atom_site_occupancy
_atom_site_symmetry_multiplicity
_atom_site_calc_flag
Cl1 Cl 0.59053(6) -0.00883(7) 0.60806(4) 0.0338(2) Uani 1 1 d
O1 O 0.44628(15) -0.04534(19) 0.78965(11) 0.0264(4) Uani 1 1 d
N1 N 0.58156(17) 0.0997(2) 0.89068(12) 0.0195(4) Uani 1 1 d
C1 C 0.6442(2) 0.0785(3) 0.72077(15) 0.0207(5) Uani 1 1 d
H1 H 0.648(2) 0.195(3) 0.7120(16) 0.026(6) Uiso 1 1 d
C2 C 0.5482(2) 0.0374(3) 0.80262(15) 0.0198(5) Uani 1 1 d
H2 H 0.731(3) 0.036(3) 0.7326(16) 0.032(7) Uiso 1 1 d
C3 C 0.4867(2) 0.0797(3) 0.97177(16) 0.0223(5) Uani 1 1 d
H3 H 0.685(2) 0.314(3) 0.8880(17) 0.036(7) Uiso 1 1 d
C4 C 0.7004(2) 0.2015(3) 0.90716(18) 0.0257(5) Uani 1 1 d
H4 H 0.779(3) 0.152(3) 0.8755(18) 0.037(7) Uiso 1 1 d
H5 H 0.718(3) 0.204(3) 0.976(2) 0.050(8) Uiso 1 1 d
H6 H 0.499(2) 0.176(3) 1.0151(15) 0.018(6) Uiso 1 1 d
H7 H 0.392(2) 0.080(3) 0.9462(16) 0.024(6) Uiso 1 1 d

loop_
_atom_site_aniso_label
_atom_site_aniso_U_11
_atom_site_aniso_U_22
_atom_site_aniso_U_33
_atom_site_aniso_U_23
_atom_site_aniso_U_13
_atom_site_aniso_U_12
Cl1 0.0381(4) 0.0423(4) 0.0209(3) -0.0072(2) 0.0015(3) -0.0074(3)
O1 0.0181(9) 0.0296(9) 0.0313(9) -0.0029(6) 0.0007(7) -0.0063(6)
N1 0.0168(9) 0.0225(10) 0.0193(9) 0.0001(7) 0.0029(8) -0.0024(7)
C1 0.0192(12) 0.0236(12) 0.0192(11) -0.0008(8) -0.0001(9) -0.0003(9)
C2 0.0168(11) 0.0182(11) 0.0245(12) 0.0002(8) 0.0012(9) 0.0030(8)
C3 0.0219(13) 0.0236(12) 0.0214(11) -0.0016(9) 0.0040(10) 0.0017(9)
C4 0.0210(13) 0.0318(14) 0.0243(14) -0.0038(10) -0.0017(10) -0.0047(10)

loop_
_atom_type_symbol
_atom_type_description
_atom_type_scat_dispersion_real
_atom_type_scat_dispersion_imag
_atom_type_scat_source
C C 0.0033 0.0016 'International Tables Vol C Tables 4.2.6.8 and 6.1.1.4'
H H 0.0000 0.0000 'International Tables Vol C Tables 4.2.6.8 and 6.1.1.4'
N N 0.0061 0.0033 'International Tables Vol C Tables 4.2.6.8 and 6.1.1.4'
O O 0.0106 0.0060 'International Tables Vol C Tables 4.2.6.8 and 6.1.1.4'
Cl Cl 0.1484 0.1585 'International Tables Vol C Tables 4.2.6.8 and 6.1.1.4'

loop_
_geom_angle_atom_site_label_1
_geom_angle_atom_site_label_2
_geom_angle_atom_site_label_3
_geom_angle
_geom_angle_site_symmetry_3
C2 N1 C4 123.26(18) .
C2 N1 C3 118.41(17) .
C4 N1 C3 118.00(17) .
C2 C1 Cl1 111.40(16) .
O1 C2 N1 122.4(2) .
O1 C2 C1 122.47(19) .
N1 C2 C1 115.12(18) .
N1 C3 C3 111.3(2) 5_657

loop_
_geom_bond_atom_site_label_1
_geom_bond_atom_site_label_2
_geom_bond_distance
_geom_bond_site_symmetry_2
Cl1 C1 1.778(2) .
O1 C2 1.229(3) .
N1 C2 1.347(3) .
N1 C4 1.459(3) .
N1 C3 1.467(3) .
C1 C2 1.510(3) .
C3 C3 1.523(4) 5_657
